data_4031981
loop_
_publ_author_name
'Vasilenko, Vladislav'
'Roth, Torsten'
'Blasius, Clemens K.'
'Intorp, Sebastian N.'
'Wadepohl, Hubert'
'Gade, Lutz H.'

_publ_section_title
;
 A modular approach to neutral P,N-ligands: synthesis and coordination
 chemistry.
;
_journal_name_full 'Beilstein journal of organic chemistry'
_journal_page_first 846
_journal_page_last 853
_journal_paper_doi 10.3762/bjoc.12.83
_journal_volume 12
_journal_year 2016
_chemical_formula_moiety 'C41 H48 I Ir N2 P, C H2 Cl2, B F4'
_chemical_formula_sum 'C42.5 H52 B Cl3 F4 I Ir N2 P'
_chemical_formula_weight 1134.09
_space_group_crystal_system triclinic
_space_group_IT_number 2
_space_group_name_Hall '-P 1'
_space_group_name_H-M_alt 'P -1'
_symmetry_cell_setting triclinic
_symmetry_Int_Tables_number 2
_symmetry_space_group_name_Hall '-P 1'
_symmetry_space_group_name_H-M 'P -1'
_atom_sites_solution_hydrogens geom
_atom_sites_solution_primary iterative
_atom_sites_solution_secondary difmap
_audit_block_code ga_vv5
_audit_creation_date 2016-02-01
_audit_creation_method
;
Olex2 1.2
(compiled 2015.09.30 svn.r3233 for OlexSys, GUI svn.r5103)
;
_audit_update_record '01.02.2016 17:04:26 CET UTC+01:00  encif 1.38'
_cell_angle_alpha 101.867(10)
_cell_angle_beta 93.026(7)
_cell_angle_gamma 94.659(6)
_cell_formula_units_Z 2
_cell_length_a 11.539(4)
_cell_length_b 11.740(4)
_cell_length_c 16.334(6)
_cell_measurement_reflns_used 7874
_cell_measurement_temperature 100(2)
_cell_measurement_theta_max 32.34
_cell_measurement_theta_min 2.55
_cell_volume 2152.8(13)
_computing_cell_refinement
;
SAINT (see _computing_data_reduction). Includes estimated systematic errors
 of the unit cell constants from Monte Carlo simulations.
;
_computing_data_collection 'SMART-5.631 (Bruker AXS, 2003)'
_computing_data_reduction 'SAINT (Bruker AXS, 1997-2013),SADABS-2014_4 (Sheldrick and Bruker AXS, 1997-2014)'
_computing_molecular_graphics 'Olex2 (Dolomanov et al., 2009)'
_computing_publication_material 'encif (Wadepohl, 2009-15); encifer 1.5 (CCDC, 2014)'
_computing_structure_refinement 'ShelXL (Sheldrick, 2015)'
_computing_structure_solution 'SUPERFLIP (Palatinus, 2007-2009)'
_diffrn_ambient_environment 'perfluoro polyether oil / N~2~'
_diffrn_ambient_temperature 100(1)
_diffrn_detector 'CCD plate'
_diffrn_detector_area_resol_mean 8.19
_diffrn_detector_type CCD-PXL-KAF2
_diffrn_measured_fraction_theta_full 0.999
_diffrn_measured_fraction_theta_max 0.930
_diffrn_measurement_device 'three-circle diffractometer'
_diffrn_measurement_device_type 'Bruker AXS Smart 1000'
_diffrn_measurement_method '\f- and \w-scans'
_diffrn_measurement_specimen_support 'polyimid foil'
_diffrn_radiation_monochromator graphite
_diffrn_radiation_probe x-ray
_diffrn_radiation_type MoK\a
_diffrn_radiation_wavelength 0.71073
_diffrn_reflns_av_R_equivalents 0.0243
_diffrn_reflns_av_unetI/netI 0.0197
_diffrn_reflns_Laue_measured_fraction_full 0.999
_diffrn_reflns_Laue_measured_fraction_max 0.930
_diffrn_reflns_limit_h_max 17
_diffrn_reflns_limit_h_min -17
_diffrn_reflns_limit_k_max 17
_diffrn_reflns_limit_k_min -17
_diffrn_reflns_limit_l_max 24
_diffrn_reflns_limit_l_min -24
_diffrn_reflns_number 55403
_diffrn_reflns_point_group_measured_fraction_full 0.999
_diffrn_reflns_point_group_measured_fraction_max 0.930
_diffrn_reflns_theta_full 25.242
_diffrn_reflns_theta_max 32.473
_diffrn_reflns_theta_min 1.960
_diffrn_source 'sealed X-Ray tube (Mo)'
_diffrn_source_type 'fine focus tube'
_diffrn_standards_number 0
_exptl_absorpt_coefficient_mu 4.092
_exptl_absorpt_correction_T_max 0.3391
_exptl_absorpt_correction_T_min 0.2665
_exptl_absorpt_correction_type multi-scan
_exptl_absorpt_process_details
;
multi-scan from symmetry-related measurements (Blessing 1995)
SADABS (see _computing_data_reduction)
;
_exptl_crystal_colour yellow
_exptl_crystal_density_diffrn 1.749
_exptl_crystal_description irregular
_exptl_crystal_F_000 1116
_exptl_crystal_size_max 0.430
_exptl_crystal_size_mid 0.320
_exptl_crystal_size_min 0.260
_refine_diff_density_max 1.340
_refine_diff_density_min -1.700
_refine_diff_density_rms 0.096
_refine_ls_extinction_method none
_refine_ls_goodness_of_fit_ref 1.052
_refine_ls_hydrogen_treatment constr
_refine_ls_matrix_type full
_refine_ls_number_parameters 498
_refine_ls_number_reflns 14467
_refine_ls_number_restraints 0
_refine_ls_restrained_S_all 1.052
_refine_ls_R_factor_all 0.0200
_refine_ls_R_factor_gt 0.0186
_refine_ls_shift/su_max 0.003
_refine_ls_shift/su_mean 0.000
_refine_ls_structure_factor_coef Fsqd
_refine_ls_weighting_details 'w=1/[\s^2^(Fo^2^)+(0.0213P)^2^+2.1612P] where P=(Fo^2^+2Fc^2^)/3'
_refine_ls_weighting_scheme calc
_refine_ls_wR_factor_gt 0.0463
_refine_ls_wR_factor_ref 0.0470
_reflns_Friedel_coverage 0.000
_reflns_number_gt 13900
_reflns_number_total 14467
_reflns_threshold_expression 'I > 2\s(I)'
_cod_data_source_file 1860-5397-12-83-S2.cif
_cod_data_source_block ga_vv5_sq
_cod_depositor_comments 'Adding full bibliography for 4031975--4031986.cif.'
_cod_original_cell_volume 2152.9(14)
_cod_original_formula_sum 'C42.50 H52 B Cl3 F4 I Ir N2 P'
_cod_database_code 4031981
_audit_block_refno 2309
_shelx_space_group_comment
;
The symmetry employed for this shelxl refinement is uniquely defined
by the following loop, which should always be used as a source of
symmetry information in preference to the above space-group names.
They are only intended as comments.
;
_shelx_estimated_absorpt_t_max 0.416
_shelx_estimated_absorpt_t_min 0.272
_shelxl_version_number 2014/7
_olex2_refinement_description
;
1. Fixed Uiso
 At 1.2 times of:
  All C(H) groups, All C(H,H) groups
 At 1.5 times of:
  All C(H,H,H) groups
2.a Secondary CH2 refined with riding coordinates:
 C42(H42A,H42B)
2.b Aromatic/amide H refined with riding coordinates:
 C1(H1), C4(H4), C6(H6), C13(H13), C15(H15), C21(H21), C22(H22), C23(H23),
 C24(H24), C25(H25), C27(H27), C28(H28), C29(H29), C30(H30), C31(H31)
2.c Idealised Me refined as rotating group:
 C8(H8A,H8B,H8C), C9(H9A,H9B,H9C), C10(H10A,H10B,H10C), C17(H17A,H17B,H17C),
 C18(H18A,H18B,H18C), C19(H19A,H19B,H19C), C37(H37A,H37B,H37C), C38(H38A,H38B,
 H38C), C39(H39A,H39B,H39C), C40(H40A,H40B,H40C), C41(H41A,H41B,H41C)
;
_olex2_submission_special_instructions 'No special instructions were received'
_platon_squeeze_void_probe_radius 1.20

loop_
_symmetry_equiv_pos_as_xyz
'x, y, z'
'-x, -y, -z'

loop_
_atom_site_label
_atom_site_type_symbol
_atom_site_fract_x
_atom_site_fract_y
_atom_site_fract_z
_atom_site_U_iso_or_equiv
_atom_site_adp_type
_atom_site_occupancy
_atom_site_site_symmetry_order
_atom_site_calc_flag
_atom_site_refinement_flags_posn
Ir Ir 0.84985(2) 0.30596(2) 0.19143(2) 0.00842(2) Uani 1 1 d .
I I 0.85806(2) 0.52900(2) 0.28267(2) 0.01394(2) Uani 1 1 d .
P P 0.73467(3) 0.23759(3) 0.28251(2) 0.00923(7) Uani 1 1 d .
N1 N 0.59841(12) 0.27499(12) 0.25192(8) 0.0105(2) Uani 1 1 d .
N2 N 0.68292(12) 0.32467(12) 0.13597(8) 0.0097(2) Uani 1 1 d .
C1 C 0.59149(13) 0.30878(13) 0.17667(10) 0.0102(3) Uani 1 1 d .
H1 H 0.5174 0.3210 0.1535 0.012 Uiso 1 1 calc R
C2 C 0.49751(14) 0.28051(14) 0.30213(10) 0.0115(3) Uani 1 1 d .
C3 C 0.48374(14) 0.38651(15) 0.35737(10) 0.0130(3) Uani 1 1 d .
C4 C 0.39478(15) 0.38892(16) 0.41204(11) 0.0162(3) Uani 1 1 d .
H4 H 0.3844 0.4602 0.4495 0.019 Uiso 1 1 calc R
C5 C 0.32074(15) 0.28980(17) 0.41334(11) 0.0168(3) Uani 1 1 d .
C6 C 0.33183(15) 0.18877(16) 0.35410(11) 0.0164(3) Uani 1 1 d .
H6 H 0.2793 0.1217 0.3527 0.020 Uiso 1 1 calc R
C7 C 0.41774(14) 0.18226(15) 0.29635(10) 0.0134(3) Uani 1 1 d .
C8 C 0.56309(16) 0.49517(15) 0.35969(11) 0.0168(3) Uani 1 1 d .
H8A H 0.6403 0.4865 0.3844 0.025 Uiso 1 1 calc GR
H8B H 0.5308 0.5625 0.3936 0.025 Uiso 1 1 calc GR
H8C H 0.5700 0.5074 0.3025 0.025 Uiso 1 1 calc GR
C9 C 0.22929(17) 0.2939(2) 0.47648(12) 0.0248(4) Uani 1 1 d .
H9A H 0.1709 0.2267 0.4583 0.037 Uiso 1 1 calc GR
H9B H 0.1914 0.3664 0.4807 0.037 Uiso 1 1 calc GR
H9C H 0.2662 0.2911 0.5314 0.037 Uiso 1 1 calc GR
C10 C 0.41744(16) 0.07233(16) 0.22989(12) 0.0195(3) Uani 1 1 d .
H10A H 0.4543 0.0908 0.1809 0.029 Uiso 1 1 calc GR
H10B H 0.3369 0.0390 0.2134 0.029 Uiso 1 1 calc GR
H10C H 0.4609 0.0156 0.2521 0.029 Uiso 1 1 calc GR
C11 C 0.66041(13) 0.34171(14) 0.05094(10) 0.0106(3) Uani 1 1 d .
C12 C 0.63391(14) 0.24214(14) -0.01331(10) 0.0121(3) Uani 1 1 d .
C13 C 0.61670(15) 0.25653(16) -0.09551(10) 0.0152(3) Uani 1 1 d .
H13 H 0.5996 0.1893 -0.1394 0.018 Uiso 1 1 calc R
C14 C 0.62390(15) 0.36667(16) -0.11503(10) 0.0156(3) Uani 1 1 d .
C15 C 0.64600(15) 0.46387(15) -0.04971(11) 0.0153(3) Uani 1 1 d .
H15 H 0.6489 0.5396 -0.0621 0.018 Uiso 1 1 calc R
C16 C 0.66414(14) 0.45386(14) 0.03364(10) 0.0130(3) Uani 1 1 d .
C17 C 0.62447(16) 0.12134(14) 0.00448(11) 0.0157(3) Uani 1 1 d .
H17A H 0.6892 0.1145 0.0440 0.024 Uiso 1 1 calc GR
H17B H 0.6278 0.0637 -0.0479 0.024 Uiso 1 1 calc GR
H17C H 0.5503 0.1070 0.0290 0.024 Uiso 1 1 calc GR
C18 C 0.60655(19) 0.38091(19) -0.20467(12) 0.0243(4) Uani 1 1 d .
H18A H 0.6729 0.3535 -0.2357 0.036 Uiso 1 1 calc GR
H18B H 0.6009 0.4636 -0.2053 0.036 Uiso 1 1 calc GR
H18C H 0.5346 0.3349 -0.2311 0.036 Uiso 1 1 calc GR
C19 C 0.68328(18) 0.56412(15) 0.10022(12) 0.0201(3) Uani 1 1 d .
H19A H 0.6471 0.5515 0.1510 0.030 Uiso 1 1 calc GR
H19B H 0.6481 0.6274 0.0800 0.030 Uiso 1 1 calc GR
H19C H 0.7671 0.5855 0.1131 0.030 Uiso 1 1 calc GR
C20 C 0.72003(14) 0.07995(14) 0.27545(10) 0.0125(3) Uani 1 1 d .
C21 C 0.67877(15) 0.00620(15) 0.19941(11) 0.0153(3) Uani 1 1 d .
H21 H 0.6524 0.0391 0.1541 0.018 Uiso 1 1 calc R
C22 C 0.67566(17) -0.11462(15) 0.18882(12) 0.0196(3) Uani 1 1 d .
H22 H 0.6466 -0.1638 0.1369 0.023 Uiso 1 1 calc R
C23 C 0.71534(19) -0.16305(16) 0.25469(14) 0.0241(4) Uani 1 1 d .
H23 H 0.7126 -0.2456 0.2480 0.029 Uiso 1 1 calc R
C24 C 0.7588(2) -0.09098(17) 0.33012(13) 0.0240(4) Uani 1 1 d .
H24 H 0.7870 -0.1245 0.3747 0.029 Uiso 1 1 calc R
C25 C 0.76163(17) 0.03016(16) 0.34113(11) 0.0178(3) Uani 1 1 d .
H25 H 0.7916 0.0790 0.3930 0.021 Uiso 1 1 calc R
C26 C 0.75883(15) 0.29036(14) 0.39520(10) 0.0131(3) Uani 1 1 d .
C27 C 0.67558(16) 0.26507(16) 0.45021(11) 0.0175(3) Uani 1 1 d .
H27 H 0.6010 0.2274 0.4286 0.021 Uiso 1 1 calc R
C28 C 0.7027(2) 0.29543(18) 0.53635(12) 0.0239(4) Uani 1 1 d .
H28 H 0.6459 0.2802 0.5737 0.029 Uiso 1 1 calc R
C29 C 0.8126(2) 0.34796(18) 0.56786(12) 0.0271(4) Uani 1 1 d .
H29 H 0.8307 0.3683 0.6268 0.033 Uiso 1 1 calc R
C30 C 0.8956(2) 0.37087(18) 0.51423(12) 0.0260(4) Uani 1 1 d .
H30 H 0.9710 0.4058 0.5362 0.031 Uiso 1 1 calc R
C31 C 0.86910(17) 0.34278(15) 0.42762(11) 0.0176(3) Uani 1 1 d .
H31 H 0.9261 0.3594 0.3908 0.021 Uiso 1 1 calc R
C32 C 0.99878(14) 0.20246(15) 0.19944(11) 0.0137(3) Uani 1 1 d .
C33 C 1.04215(14) 0.32102(15) 0.20562(11) 0.0132(3) Uani 1 1 d .
C34 C 1.00808(14) 0.35348(15) 0.12753(11) 0.0132(3) Uani 1 1 d .
C35 C 0.94733(14) 0.25433(15) 0.07380(10) 0.0137(3) Uani 1 1 d .
C36 C 0.93750(14) 0.16011(14) 0.11840(11) 0.0139(3) Uani 1 1 d .
C37 C 1.02714(17) 0.12835(18) 0.26056(13) 0.0223(4) Uani 1 1 d .
H37A H 1.0424 0.1778 0.3169 0.034 Uiso 1 1 calc GR
H37B H 1.0965 0.0885 0.2445 0.034 Uiso 1 1 calc GR
H37C H 0.9612 0.0701 0.2604 0.034 Uiso 1 1 calc GR
C38 C 1.12571(16) 0.39192(18) 0.27307(12) 0.0210(3) Uani 1 1 d .
H38A H 1.1224 0.4751 0.2733 0.032 Uiso 1 1 calc GR
H38B H 1.2048 0.3706 0.2628 0.032 Uiso 1 1 calc GR
H38C H 1.1049 0.3767 0.3275 0.032 Uiso 1 1 calc GR
C39 C 1.04435(17) 0.46678(17) 0.10384(13) 0.0214(4) Uani 1 1 d .
H39A H 0.9809 0.4883 0.0694 0.032 Uiso 1 1 calc GR
H39B H 1.1138 0.4585 0.0718 0.032 Uiso 1 1 calc GR
H39C H 1.0622 0.5279 0.1547 0.032 Uiso 1 1 calc GR
C40 C 0.91216(16) 0.24661(19) -0.01643(11) 0.0213(4) Uani 1 1 d .
H40A H 0.8569 0.1774 -0.0370 0.032 Uiso 1 1 calc GR
H40B H 0.9813 0.2405 -0.0489 0.032 Uiso 1 1 calc GR
H40C H 0.8752 0.3169 -0.0227 0.032 Uiso 1 1 calc GR
C41 C 0.90347(17) 0.03385(16) 0.08211(14) 0.0230(4) Uani 1 1 d .
H41A H 0.8622 -0.0015 0.1230 0.035 Uiso 1 1 calc GR
H41B H 0.9735 -0.0060 0.0684 0.035 Uiso 1 1 calc GR
H41C H 0.8523 0.0260 0.0311 0.035 Uiso 1 1 calc GR
Cl1 Cl 0.16714(8) 0.82521(8) 0.25415(6) 0.0607(2) Uani 1 1 d .
Cl2 Cl 0.07831(9) 0.93883(7) 0.41103(6) 0.05655(19) Uani 1 1 d .
C42 C 0.0476(2) 0.8390(2) 0.3154(2) 0.0417(6) Uani 1 1 d .
H42A H 0.0216 0.7615 0.3266 0.050 Uiso 1 1 calc R
H42B H -0.0174 0.8644 0.2836 0.050 Uiso 1 1 calc R
F1 F 0.19321(11) 0.24583(12) 0.01436(8) 0.0260(2) Uani 1 1 d .
F2 F 0.35771(12) 0.15611(12) 0.02780(10) 0.0333(3) Uani 1 1 d .
F3 F 0.31144(12) 0.29766(11) 0.13480(8) 0.0285(3) Uani 1 1 d .
F4 F 0.20348(11) 0.12083(11) 0.10356(8) 0.0261(2) Uani 1 1 d .
B B 0.26867(14) 0.20557(14) 0.07114(11) 0.0088(3) Uani 1 1 d .

loop_
_atom_site_aniso_label
_atom_site_aniso_U_11
_atom_site_aniso_U_22
_atom_site_aniso_U_33
_atom_site_aniso_U_23
_atom_site_aniso_U_13
_atom_site_aniso_U_12
Ir 0.00867(3) 0.00736(3) 0.00881(3) 0.00109(2) -0.00018(2) 0.00041(2)
I 0.01652(5) 0.00888(4) 0.01502(5) 0.00015(3) -0.00074(4) 0.00010(3)
P 0.01052(16) 0.00807(16) 0.00873(16) 0.00113(13) 0.00004(13) 0.00084(13)
N1 0.0100(6) 0.0128(6) 0.0091(6) 0.0025(5) 0.0013(4) 0.0019(4)
N2 0.0112(6) 0.0091(5) 0.0086(5) 0.0014(4) -0.0005(4) 0.0011(4)
C1 0.0112(6) 0.0090(6) 0.0099(6) 0.0007(5) -0.0003(5) 0.0014(5)
C2 0.0106(6) 0.0138(7) 0.0103(6) 0.0027(5) 0.0014(5) 0.0026(5)
C3 0.0131(7) 0.0143(7) 0.0112(7) 0.0016(5) 0.0000(5) 0.0032(5)
C4 0.0160(7) 0.0203(8) 0.0118(7) 0.0005(6) 0.0015(6) 0.0058(6)
C5 0.0131(7) 0.0255(9) 0.0119(7) 0.0035(6) 0.0018(5) 0.0032(6)
C6 0.0122(7) 0.0217(8) 0.0150(7) 0.0038(6) 0.0017(6) -0.0005(6)
C7 0.0124(7) 0.0158(7) 0.0116(7) 0.0022(5) 0.0003(5) 0.0014(5)
C8 0.0196(8) 0.0136(7) 0.0168(8) 0.0009(6) 0.0022(6) 0.0034(6)
C9 0.0185(8) 0.0375(11) 0.0177(8) 0.0034(8) 0.0073(7) 0.0012(8)
C10 0.0176(8) 0.0171(8) 0.0204(8) -0.0024(6) 0.0042(6) -0.0029(6)
C11 0.0100(6) 0.0122(7) 0.0097(6) 0.0025(5) -0.0001(5) 0.0014(5)
C12 0.0107(6) 0.0114(7) 0.0134(7) 0.0015(5) -0.0009(5) 0.0004(5)
C13 0.0153(7) 0.0170(8) 0.0118(7) 0.0006(6) -0.0014(5) 0.0012(6)
C14 0.0154(7) 0.0210(8) 0.0110(7) 0.0044(6) -0.0005(5) 0.0029(6)
C15 0.0177(7) 0.0145(7) 0.0152(7) 0.0064(6) 0.0004(6) 0.0022(6)
C16 0.0135(7) 0.0117(7) 0.0140(7) 0.0031(5) -0.0004(5) 0.0021(5)
C17 0.0196(8) 0.0102(7) 0.0161(7) 0.0013(6) -0.0020(6) -0.0002(6)
C18 0.0313(10) 0.0299(10) 0.0134(8) 0.0081(7) -0.0011(7) 0.0059(8)
C19 0.0320(10) 0.0109(7) 0.0162(8) 0.0013(6) -0.0028(7) 0.0023(7)
C20 0.0134(7) 0.0102(6) 0.0142(7) 0.0031(5) 0.0023(5) 0.0015(5)
C21 0.0171(7) 0.0116(7) 0.0164(7) 0.0011(6) 0.0007(6) 0.0023(6)
C22 0.0228(8) 0.0105(7) 0.0234(9) -0.0008(6) 0.0025(7) 0.0006(6)
C23 0.0323(10) 0.0097(7) 0.0306(10) 0.0038(7) 0.0057(8) 0.0028(7)
C24 0.0343(11) 0.0157(8) 0.0252(9) 0.0100(7) 0.0028(8) 0.0060(7)
C25 0.0234(8) 0.0139(7) 0.0170(8) 0.0054(6) 0.0009(6) 0.0029(6)
C26 0.0181(7) 0.0104(7) 0.0103(6) 0.0010(5) -0.0011(5) 0.0026(5)
C27 0.0212(8) 0.0192(8) 0.0138(7) 0.0049(6) 0.0030(6) 0.0071(6)
C28 0.0387(11) 0.0219(9) 0.0135(8) 0.0054(7) 0.0051(7) 0.0110(8)
C29 0.0508(13) 0.0181(9) 0.0108(8) 0.0013(6) -0.0060(8) 0.0036(8)
C30 0.0388(11) 0.0180(9) 0.0178(8) 0.0026(7) -0.0134(8) -0.0057(8)
C31 0.0234(8) 0.0138(7) 0.0144(7) 0.0031(6) -0.0059(6) -0.0017(6)
C32 0.0118(7) 0.0138(7) 0.0165(7) 0.0045(6) 0.0021(5) 0.0038(5)
C33 0.0089(6) 0.0143(7) 0.0157(7) 0.0022(6) -0.0006(5) 0.0009(5)
C34 0.0111(7) 0.0136(7) 0.0152(7) 0.0035(6) 0.0027(5) 0.0003(5)
C35 0.0097(6) 0.0187(8) 0.0121(7) 0.0012(6) 0.0022(5) 0.0020(5)
C36 0.0101(6) 0.0117(7) 0.0187(7) -0.0008(6) 0.0038(5) 0.0023(5)
C37 0.0196(8) 0.0252(9) 0.0285(10) 0.0164(8) 0.0046(7) 0.0098(7)
C38 0.0152(8) 0.0249(9) 0.0196(8) -0.0007(7) -0.0045(6) -0.0006(7)
C39 0.0217(8) 0.0182(8) 0.0273(9) 0.0103(7) 0.0079(7) 0.0002(7)
C40 0.0152(8) 0.0363(11) 0.0116(7) 0.0027(7) 0.0013(6) 0.0027(7)
C41 0.0173(8) 0.0131(8) 0.0349(10) -0.0052(7) 0.0072(7) 0.0015(6)
Cl1 0.0517(4) 0.0632(5) 0.0792(6) 0.0326(5) 0.0265(4) 0.0184(4)
Cl2 0.0715(5) 0.0405(4) 0.0586(5) 0.0124(3) -0.0020(4) 0.0101(4)
C42 0.0333(12) 0.0289(12) 0.0645(18) 0.0121(12) 0.0084(12) 0.0047(10)
F1 0.0210(6) 0.0316(7) 0.0265(6) 0.0088(5) -0.0029(5) 0.0052(5)
F2 0.0241(6) 0.0326(7) 0.0480(8) 0.0120(6) 0.0165(6) 0.0125(5)
F3 0.0310(7) 0.0232(6) 0.0280(6) 0.0030(5) -0.0066(5) -0.0060(5)
F4 0.0230(6) 0.0238(6) 0.0320(6) 0.0091(5) 0.0044(5) -0.0039(5)
B 0.0080(7) 0.0057(6) 0.0135(7) 0.0024(5) 0.0031(5) 0.0021(5)

loop_
_atom_type_symbol
_atom_type_description
_atom_type_scat_dispersion_real
_atom_type_scat_dispersion_imag
_atom_type_scat_source
C C 0.0033 0.0016 'International Tables Vol C Tables 4.2.6.8 and 6.1.1.4'
H H 0.0000 0.0000 'International Tables Vol C Tables 4.2.6.8 and 6.1.1.4'
B B 0.0013 0.0007 'International Tables Vol C Tables 4.2.6.8 and 6.1.1.4'
Cl Cl 0.1484 0.1585 'International Tables Vol C Tables 4.2.6.8 and 6.1.1.4'
F F 0.0171 0.0103 'International Tables Vol C Tables 4.2.6.8 and 6.1.1.4'
I I -0.4742 1.8119 'International Tables Vol C Tables 4.2.6.8 and 6.1.1.4'
Ir Ir -1.4442 7.9887 'International Tables Vol C Tables 4.2.6.8 and 6.1.1.4'
N N 0.0061 0.0033 'International Tables Vol C Tables 4.2.6.8 and 6.1.1.4'
P P 0.1023 0.0942 'International Tables Vol C Tables 4.2.6.8 and 6.1.1.4'

loop_
_geom_angle_atom_site_label_1
_geom_angle_atom_site_label_2
_geom_angle_atom_site_label_3
_geom_angle
P Ir I 91.67(2)
P Ir C35 144.63(5)
N2 Ir I 89.73(4)
N2 Ir P 80.42(4)
N2 Ir C32 149.91(6)
N2 Ir C33 156.15(6)
N2 Ir C34 118.30(6)
N2 Ir C35 99.99(6)
N2 Ir C36 113.19(6)
C32 Ir I 120.22(5)
C32 Ir P 100.00(5)
C32 Ir C33 37.67(6)
C32 Ir C34 63.01(7)
C32 Ir C35 62.41(6)
C32 Ir C36 38.00(6)
C33 Ir I 88.18(4)
C33 Ir P 123.38(5)
C33 Ir C34 38.02(6)
C33 Ir C35 62.17(6)
C33 Ir C36 63.23(6)
C34 Ir I 90.58(5)
C34 Ir P 161.17(5)
C34 Ir C35 36.48(6)
C35 Ir I 123.64(5)
C36 Ir I 150.48(4)
C36 Ir P 109.68(5)
C36 Ir C34 62.68(6)
C36 Ir C35 37.42(6)
N1 P Ir 101.83(5)
N1 P C20 106.71(7)
N1 P C26 107.65(7)
C20 P Ir 117.02(5)
C26 P Ir 121.88(6)
C26 P C20 100.83(8)
C1 N1 P 115.22(11)
C1 N1 C2 119.26(13)
C2 N1 P 125.37(11)
C1 N2 Ir 118.76(11)
C1 N2 C11 115.80(13)
C11 N2 Ir 125.08(10)
N1 C1 H1 119.0
N2 C1 N1 122.05(14)
N2 C1 H1 119.0
C3 C2 N1 118.11(14)
C7 C2 N1 120.82(14)
C7 C2 C3 121.06(15)
C2 C3 C8 121.77(15)
C4 C3 C2 118.38(16)
C4 C3 C8 119.85(15)
C3 C4 H4 119.1
C5 C4 C3 121.85(16)
C5 C4 H4 119.1
C4 C5 C9 120.47(17)
C6 C5 C4 118.13(16)
C6 C5 C9 121.39(17)
C5 C6 H6 118.8
C5 C6 C7 122.31(17)
C7 C6 H6 118.8
C2 C7 C10 123.45(15)
C6 C7 C2 117.81(15)
C6 C7 C10 118.71(16)
C3 C8 H8A 109.5
C3 C8 H8B 109.5
C3 C8 H8C 109.5
H8A C8 H8B 109.5
H8A C8 H8C 109.5
H8B C8 H8C 109.5
C5 C9 H9A 109.5
C5 C9 H9B 109.5
C5 C9 H9C 109.5
H9A C9 H9B 109.5
H9A C9 H9C 109.5
H9B C9 H9C 109.5
C7 C10 H10A 109.5
C7 C10 H10B 109.5
C7 C10 H10C 109.5
H10A C10 H10B 109.5
H10A C10 H10C 109.5
H10B C10 H10C 109.5
C12 C11 N2 117.92(14)
C16 C11 N2 121.28(14)
C16 C11 C12 120.80(15)
C11 C12 C17 121.60(15)
C13 C12 C11 118.73(15)
C13 C12 C17 119.67(15)
C12 C13 H13 119.1
C14 C13 C12 121.76(16)
C14 C13 H13 119.1
C13 C14 C18 121.19(16)
C15 C14 C13 118.20(16)
C15 C14 C18 120.60(17)
C14 C15 H15 118.9
C14 C15 C16 122.11(16)
C16 C15 H15 118.9
C11 C16 C19 123.47(15)
C15 C16 C11 118.32(15)
C15 C16 C19 118.19(15)
C12 C17 H17A 109.5
C12 C17 H17B 109.5
C12 C17 H17C 109.5
H17A C17 H17B 109.5
H17A C17 H17C 109.5
H17B C17 H17C 109.5
C14 C18 H18A 109.5
C14 C18 H18B 109.5
C14 C18 H18C 109.5
H18A C18 H18B 109.5
H18A C18 H18C 109.5
H18B C18 H18C 109.5
C16 C19 H19A 109.5
C16 C19 H19B 109.5
C16 C19 H19C 109.5
H19A C19 H19B 109.5
H19A C19 H19C 109.5
H19B C19 H19C 109.5
C21 C20 P 119.04(13)
C21 C20 C25 118.78(16)
C25 C20 P 121.76(13)
C20 C21 H21 119.4
C22 C21 C20 121.12(17)
C22 C21 H21 119.4
C21 C22 H22 120.2
C23 C22 C21 119.61(17)
C23 C22 H22 120.2
C22 C23 H23 120.0
C24 C23 C22 120.03(17)
C24 C23 H23 120.0
C23 C24 H24 119.7
C23 C24 C25 120.54(18)
C25 C24 H24 119.7
C20 C25 H25 120.1
C24 C25 C20 119.90(17)
C24 C25 H25 120.1
C27 C26 P 121.56(13)
C31 C26 P 118.29(13)
C31 C26 C27 119.53(16)
C26 C27 H27 120.1
C28 C27 C26 119.76(18)
C28 C27 H27 120.1
C27 C28 H28 119.9
C29 C28 C27 120.15(19)
C29 C28 H28 119.9
C28 C29 H29 119.8
C30 C29 C28 120.44(18)
C30 C29 H29 119.8
C29 C30 H30 120.0
C29 C30 C31 120.1(2)
C31 C30 H30 120.0
C26 C31 C30 120.00(18)
C26 C31 H31 120.0
C30 C31 H31 120.0
C33 C32 Ir 71.57(9)
C33 C32 C36 108.55(15)
C33 C32 C37 125.87(16)
C36 C32 Ir 72.01(9)
C36 C32 C37 124.96(16)
C37 C32 Ir 129.43(12)
C32 C33 Ir 70.77(9)
C32 C33 C34 107.72(14)
C32 C33 C38 125.94(16)
C34 C33 Ir 72.13(9)
C34 C33 C38 125.45(16)
C38 C33 Ir 131.03(12)
C33 C34 Ir 69.85(9)
C33 C34 C39 125.76(16)
C35 C34 Ir 73.25(9)
C35 C34 C33 108.04(15)
C35 C34 C39 125.75(16)
C39 C34 Ir 128.55(12)
C34 C35 Ir 70.27(9)
C34 C35 C36 108.57(15)
C34 C35 C40 124.63(17)
C36 C35 Ir 69.30(9)
C36 C35 C40 126.47(16)
C40 C35 Ir 131.43(12)
C32 C36 Ir 69.99(9)
C32 C36 C35 107.04(14)
C32 C36 C41 123.50(17)
C35 C36 Ir 73.28(9)
C35 C36 C41 127.20(17)
C41 C36 Ir 135.13(12)
C32 C37 H37A 109.5
C32 C37 H37B 109.5
C32 C37 H37C 109.5
H37A C37 H37B 109.5
H37A C37 H37C 109.5
H37B C37 H37C 109.5
C33 C38 H38A 109.5
C33 C38 H38B 109.5
C33 C38 H38C 109.5
H38A C38 H38B 109.5
H38A C38 H38C 109.5
H38B C38 H38C 109.5
C34 C39 H39A 109.5
C34 C39 H39B 109.5
C34 C39 H39C 109.5
H39A C39 H39B 109.5
H39A C39 H39C 109.5
H39B C39 H39C 109.5
C35 C40 H40A 109.5
C35 C40 H40B 109.5
C35 C40 H40C 109.5
H40A C40 H40B 109.5
H40A C40 H40C 109.5
H40B C40 H40C 109.5
C36 C41 H41A 109.5
C36 C41 H41B 109.5
C36 C41 H41C 109.5
H41A C41 H41B 109.5
H41A C41 H41C 109.5
H41B C41 H41C 109.5
Cl1 C42 Cl2 112.96(16)
Cl1 C42 H42A 109.0
Cl1 C42 H42B 109.0
Cl2 C42 H42A 109.0
Cl2 C42 H42B 109.0
H42A C42 H42B 107.8
F2 B F1 108.45(14)
F2 B F4 109.97(14)
F3 B F1 109.46(13)
F3 B F2 111.03(15)
F3 B F4 110.23(14)
F4 B F1 107.60(14)

loop_
_geom_bond_atom_site_label_1
_geom_bond_atom_site_label_2
_geom_bond_distance
Ir I 2.7251(8)
Ir P 2.2695(7)
Ir N2 2.1322(15)
Ir C32 2.1972(17)
Ir C33 2.2077(18)
Ir C34 2.2382(17)
Ir C35 2.2769(17)
Ir C36 2.2240(17)
P N1 1.7419(15)
P C20 1.8237(18)
P C26 1.8162(18)
N1 C1 1.367(2)
N1 C2 1.457(2)
N2 C1 1.297(2)
N2 C11 1.456(2)
C1 H1 0.9500
C2 C3 1.405(2)
C2 C7 1.400(2)
C3 C4 1.394(2)
C3 C8 1.501(2)
C4 H4 0.9500
C4 C5 1.391(3)
C5 C6 1.388(3)
C5 C9 1.511(3)
C6 H6 0.9500
C6 C7 1.400(2)
C7 C10 1.506(2)
C8 H8A 0.9800
C8 H8B 0.9800
C8 H8C 0.9800
C9 H9A 0.9800
C9 H9B 0.9800
C9 H9C 0.9800
C10 H10A 0.9800
C10 H10B 0.9800
C10 H10C 0.9800
C11 C12 1.402(2)
C11 C16 1.400(2)
C12 C13 1.393(2)
C12 C17 1.502(2)
C13 H13 0.9500
C13 C14 1.391(3)
C14 C15 1.389(2)
C14 C18 1.512(3)
C15 H15 0.9500
C15 C16 1.397(2)
C16 C19 1.502(2)
C17 H17A 0.9800
C17 H17B 0.9800
C17 H17C 0.9800
C18 H18A 0.9800
C18 H18B 0.9800
C18 H18C 0.9800
C19 H19A 0.9800
C19 H19B 0.9800
C19 H19C 0.9800
C20 C21 1.396(2)
C20 C25 1.404(2)
C21 H21 0.9500
C21 C22 1.390(2)
C22 H22 0.9500
C22 C23 1.390(3)
C23 H23 0.9500
C23 C24 1.387(3)
C24 H24 0.9500
C24 C25 1.394(3)
C25 H25 0.9500
C26 C27 1.405(2)
C26 C31 1.395(2)
C27 H27 0.9500
C27 C28 1.391(3)
C28 H28 0.9500
C28 C29 1.388(3)
C29 H29 0.9500
C29 C30 1.379(3)
C30 H30 0.9500
C30 C31 1.396(3)
C31 H31 0.9500
C32 C33 1.422(2)
C32 C36 1.440(2)
C32 C37 1.493(2)
C33 C34 1.448(2)
C33 C38 1.489(2)
C34 C35 1.414(2)
C34 C39 1.494(2)
C35 C36 1.445(2)
C35 C40 1.490(2)
C36 C41 1.491(2)
C37 H37A 0.9800
C37 H37B 0.9800
C37 H37C 0.9800
C38 H38A 0.9800
C38 H38B 0.9800
C38 H38C 0.9800
C39 H39A 0.9800
C39 H39B 0.9800
C39 H39C 0.9800
C40 H40A 0.9800
C40 H40B 0.9800
C40 H40C 0.9800
C41 H41A 0.9800
C41 H41B 0.9800
C41 H41C 0.9800
Cl1 C42 1.746(3)
Cl2 C42 1.749(3)
C42 H42A 0.9900
C42 H42B 0.9900
F1 B 1.416(2)
F2 B 1.378(2)
F3 B 1.375(2)
F4 B 1.405(2)

loop_
_geom_torsion_atom_site_label_1
_geom_torsion_atom_site_label_2
_geom_torsion_atom_site_label_3
_geom_torsion_atom_site_label_4
_geom_torsion
Ir P N1 C1 12.89(12)
Ir P N1 C2 -162.59(12)
Ir P C20 C21 -57.30(15)
Ir P C20 C25 115.17(14)
Ir P C26 C27 167.71(12)
Ir P C26 C31 -21.36(16)
Ir N2 C1 N1 -3.2(2)
Ir N2 C11 C12 90.25(16)
Ir N2 C11 C16 -90.22(16)
Ir C32 C33 C34 -63.09(11)
Ir C32 C33 C38 127.28(17)
Ir C32 C36 C35 64.41(11)
Ir C32 C36 C41 -131.57(16)
Ir C33 C34 C35 -63.75(11)
Ir C33 C34 C39 123.63(17)
Ir C34 C35 C36 -58.90(11)
Ir C34 C35 C40 127.34(16)
Ir C35 C36 C32 -62.24(11)
Ir C35 C36 C41 134.51(17)
P N1 C1 N2 -7.6(2)
P N1 C2 C3 88.69(17)
P N1 C2 C7 -90.27(18)
P C20 C21 C22 174.35(14)
P C20 C25 C24 -173.84(15)
P C26 C27 C28 172.62(14)
P C26 C31 C30 -171.80(15)
N1 P C20 C21 55.87(15)
N1 P C20 C25 -131.67(14)
N1 P C26 C27 50.88(16)
N1 P C26 C31 -138.19(13)
N1 C2 C3 C4 -173.16(14)
N1 C2 C3 C8 5.8(2)
N1 C2 C7 C6 171.61(15)
N1 C2 C7 C10 -10.4(2)
N2 C11 C12 C13 -177.47(14)
N2 C11 C12 C17 2.2(2)
N2 C11 C16 C15 177.64(14)
N2 C11 C16 C19 -4.1(2)
C1 N1 C2 C3 -86.62(19)
C1 N1 C2 C7 94.42(19)
C1 N2 C11 C12 -82.83(18)
C1 N2 C11 C16 96.70(18)
C2 N1 C1 N2 168.17(14)
C2 C3 C4 C5 0.3(3)
C3 C2 C7 C6 -7.3(2)
C3 C2 C7 C10 170.62(16)
C3 C4 C5 C6 -4.6(3)
C3 C4 C5 C9 176.77(17)
C4 C5 C6 C7 3.0(3)
C5 C6 C7 C2 2.9(3)
C5 C6 C7 C10 -175.18(17)
C7 C2 C3 C4 5.8(2)
C7 C2 C3 C8 -175.26(15)
C8 C3 C4 C5 -178.63(16)
C9 C5 C6 C7 -178.42(17)
C11 N2 C1 N1 170.32(14)
C11 C12 C13 C14 -0.7(2)
C12 C11 C16 C15 -2.8(2)
C12 C11 C16 C19 175.37(16)
C12 C13 C14 C15 -1.6(3)
C12 C13 C14 C18 179.20(17)
C13 C14 C15 C16 1.8(3)
C14 C15 C16 C11 0.4(3)
C14 C15 C16 C19 -177.90(17)
C16 C11 C12 C13 3.0(2)
C16 C11 C12 C17 -177.36(15)
C17 C12 C13 C14 179.64(16)
C18 C14 C15 C16 -179.04(17)
C20 P N1 C1 -110.30(12)
C20 P N1 C2 74.22(14)
C20 P C26 C27 -60.72(15)
C20 P C26 C31 110.21(14)
C20 C21 C22 C23 -0.7(3)
C21 C20 C25 C24 -1.3(3)
C21 C22 C23 C24 -0.7(3)
C22 C23 C24 C25 1.0(3)
C23 C24 C25 C20 0.1(3)
C25 C20 C21 C22 1.7(3)
C26 P N1 C1 142.16(12)
C26 P N1 C2 -33.32(15)
C26 P C20 C21 168.18(14)
C26 P C20 C25 -19.35(16)
C26 C27 C28 C29 -1.6(3)
C27 C26 C31 C30 -0.7(3)
C27 C28 C29 C30 0.2(3)
C28 C29 C30 C31 0.9(3)
C29 C30 C31 C26 -0.7(3)
C31 C26 C27 C28 1.8(3)
C32 C33 C34 Ir 62.20(11)
C32 C33 C34 C35 -1.55(18)
C32 C33 C34 C39 -174.17(16)
C33 C32 C36 Ir -62.64(11)
C33 C32 C36 C35 1.77(18)
C33 C32 C36 C41 165.79(15)
C33 C34 C35 Ir 61.56(11)
C33 C34 C35 C36 2.66(18)
C33 C34 C35 C40 -171.10(15)
C34 C35 C36 Ir 59.49(11)
C34 C35 C36 C32 -2.75(18)
C34 C35 C36 C41 -166.00(16)
C36 C32 C33 Ir 62.92(11)
C36 C32 C33 C34 -0.17(18)
C36 C32 C33 C38 -169.80(16)
C37 C32 C33 Ir -125.82(17)
C37 C32 C33 C34 171.10(16)
C37 C32 C33 C38 1.5(3)
C37 C32 C36 Ir 126.00(17)
C37 C32 C36 C35 -169.59(15)
C37 C32 C36 C41 -5.6(3)
C38 C33 C34 Ir -128.10(17)
C38 C33 C34 C35 168.15(16)
C38 C33 C34 C39 -4.5(3)
C39 C34 C35 Ir -125.83(17)
C39 C34 C35 C36 175.28(16)
C39 C34 C35 C40 1.5(3)
C40 C35 C36 Ir -126.89(17)
C40 C35 C36 C32 170.87(15)
C40 C35 C36 C41 7.6(3)

loop_
_platon_squeeze_void_nr
_platon_squeeze_void_average_x
_platon_squeeze_void_average_y
_platon_squeeze_void_average_z
_platon_squeeze_void_volume
_platon_squeeze_void_count_electrons
_platon_squeeze_void_content
1 0.500 -0.000 0.500 128 41 'methylene chloride'
